data_4034688
loop_
_publ_author_name
'Yuan, Yumeng'
'Pan, Guoshuai'
'Zhang, Xiaofeng'
'Li, Buhong'
'Xiang, Shengchang'
'Huang, Qiufeng'

_publ_section_title
;
 Synthesis of seven-membered azepino[3,2,1-hi]indoles via
 rhodium-catalyzed regioselectively C-H activation/DBU-catalyzed
 intramolecualr amidation of 7-phenylindoles in one pot.
;
_journal_name_full 'The Journal of organic chemistry'
_journal_paper_doi 10.1021/acs.joc.9b02289
_journal_year 2019
_chemical_formula_moiety 'C19 H12 F3 N O3'
_chemical_formula_sum 'C19 H12 F3 N O3'
_chemical_formula_weight 359.30
_chemical_name_systematic Y2
_space_group_crystal_system monoclinic
_space_group_IT_number 15
_space_group_name_Hall '-C 2yc'
_space_group_name_H-M_alt 'C 1 2/c 1'
_atom_sites_solution_hydrogens geom
_atom_sites_solution_primary dual
_audit_creation_date 2019-07-12
_audit_creation_method
;
Olex2 1.2
(compiled 2018.05.29 svn.r3508 for OlexSys, GUI svn.r5506)
;
_cell_angle_alpha 90
_cell_angle_beta 93.306(2)
_cell_angle_gamma 90
_cell_formula_units_Z 8
_cell_length_a 18.5440(4)
_cell_length_b 11.7459(4)
_cell_length_c 14.8965(4)
_cell_measurement_reflns_used 3170
_cell_measurement_temperature 294.8(4)
_cell_measurement_theta_max 72.3890
_cell_measurement_theta_min 4.4320
_cell_volume 3239.30(16)
_computing_cell_refinement 'CrysAlisPro 1.171.39.46e (Rigaku OD, 2018)'
_computing_data_collection 'CrysAlisPro 1.171.39.46e (Rigaku OD, 2018)'
_computing_data_reduction 'CrysAlisPro 1.171.39.46e (Rigaku OD, 2018)'
_computing_molecular_graphics 'Olex2 (Dolomanov et al., 2009)'
_computing_publication_material 'Olex2 (Dolomanov et al., 2009)'
_computing_structure_refinement 'ShelXL (Sheldrick, 2015)'
_computing_structure_solution 'ShelXT (Sheldrick, 2015)'
_diffrn_ambient_environment air
_diffrn_ambient_temperature 294.8(4)
_diffrn_detector 'CCD plate'
_diffrn_detector_area_resol_mean 10.5148
_diffrn_detector_type Atlas
_diffrn_measured_fraction_theta_full 0.995
_diffrn_measured_fraction_theta_max 0.972
_diffrn_measurement_details
;
List of Runs (angles in degrees, time in seconds):

  # Type    Start    End  Width  t~exp~   \w     \q     \k     \f   Frames
--------------------------------------------------------------------------
  1  \w    -69.00  33.00   1.00    7.50    --  -40.45  57.00 120.00  102
  2  \w    -65.00  34.00   1.00    7.50    --  -40.45  38.00  30.00   99
  3  \w    -92.00  -2.00   1.00    7.50    --  -40.45 125.00-120.00   90
  4  \w     30.00 129.00   1.00   22.50    --  103.24 -45.00 -90.00   99
  5  \w     94.00 176.00   1.00   22.50    --  103.24 125.00 -60.00   82
  6  \w     21.00 109.00   1.00   22.50    --  103.24 -94.00 -60.00   88
  7  \w     30.00 129.00   1.00   22.50    --  103.24 -45.00 -60.00   99
  8  \w     30.00 117.00   1.00   22.50    --  103.24-125.00 150.00   87
  9  \w     74.00 176.00   1.00   22.50    --  103.24  61.00  60.00  102
 10  \w     94.00 176.00   1.00   22.50    --  103.24 125.00-120.00   82
;
_diffrn_measurement_device 'four-circle diffractometer'
_diffrn_measurement_device_type 'SuperNova, Dual, Cu at home/near, Atlas'
_diffrn_measurement_method '\w scans'
_diffrn_orient_matrix_type 'CrysAlisPro convention (1999,Acta A55,543-557)'
_diffrn_orient_matrix_UB_11 0.0452114000
_diffrn_orient_matrix_UB_12 -0.1098397000
_diffrn_orient_matrix_UB_13 0.0099704000
_diffrn_orient_matrix_UB_21 0.0446766000
_diffrn_orient_matrix_UB_22 0.0376569000
_diffrn_orient_matrix_UB_23 -0.0788496000
_diffrn_orient_matrix_UB_31 0.0536607000
_diffrn_orient_matrix_UB_32 0.0611139000
_diffrn_orient_matrix_UB_33 0.0664179000
_diffrn_radiation_monochromator mirror
_diffrn_radiation_probe x-ray
_diffrn_radiation_type CuK\a
_diffrn_radiation_wavelength 1.54184
_diffrn_reflns_av_R_equivalents 0.0194
_diffrn_reflns_av_unetI/netI 0.0186
_diffrn_reflns_Laue_measured_fraction_full 0.995
_diffrn_reflns_Laue_measured_fraction_max 0.972
_diffrn_reflns_limit_h_max 22
_diffrn_reflns_limit_h_min -22
_diffrn_reflns_limit_k_max 14
_diffrn_reflns_limit_k_min -11
_diffrn_reflns_limit_l_max 18
_diffrn_reflns_limit_l_min -16
_diffrn_reflns_number 9109
_diffrn_reflns_point_group_measured_fraction_full 0.995
_diffrn_reflns_point_group_measured_fraction_max 0.972
_diffrn_reflns_theta_full 67.684
_diffrn_reflns_theta_max 72.771
_diffrn_reflns_theta_min 4.458
_diffrn_source 'micro-focus sealed X-ray tube'
_diffrn_source_type 'SuperNova (Cu) X-ray Source'
_exptl_absorpt_coefficient_mu 1.061
_exptl_absorpt_correction_T_max 1.00000
_exptl_absorpt_correction_T_min 0.88423
_exptl_absorpt_correction_type multi-scan
_exptl_absorpt_process_details
;
CrysAlisPro 1.171.39.46e (Rigaku Oxford Diffraction, 2018)
Empirical absorption correction using spherical harmonics,
 implemented in SCALE3 ABSPACK scaling algorithm.
;
_exptl_crystal_colour 'clear light colourless'
_exptl_crystal_colour_lustre clear
_exptl_crystal_colour_modifier light
_exptl_crystal_colour_primary colourless
_exptl_crystal_density_diffrn 1.473
_exptl_crystal_description block
_exptl_crystal_F_000 1472
_exptl_crystal_size_max 0.1
_exptl_crystal_size_mid 0.1
_exptl_crystal_size_min 0.1
_refine_diff_density_max 0.452
_refine_diff_density_min -0.384
_refine_diff_density_rms 0.039
_refine_ls_extinction_method none
_refine_ls_goodness_of_fit_ref 1.081
_refine_ls_hydrogen_treatment constr
_refine_ls_matrix_type full
_refine_ls_number_parameters 236
_refine_ls_number_reflns 3156
_refine_ls_number_restraints 0
_refine_ls_restrained_S_all 1.081
_refine_ls_R_factor_all 0.0615
_refine_ls_R_factor_gt 0.0514
_refine_ls_shift/su_max 0.000
_refine_ls_shift/su_mean 0.000
_refine_ls_structure_factor_coef Fsqd
_refine_ls_weighting_details 'w=1/[\s^2^(Fo^2^)+(0.0815P)^2^+1.3638P] where P=(Fo^2^+2Fc^2^)/3'
_refine_ls_weighting_scheme calc
_refine_ls_wR_factor_gt 0.1482
_refine_ls_wR_factor_ref 0.1588
_reflns_Friedel_coverage 0.000
_reflns_number_gt 2549
_reflns_number_total 3156
_reflns_threshold_expression 'I > 2\s(I)'
_cod_data_source_file jo9b02289_si_012.cif
_cod_data_source_block y2-261
_cod_database_code 4034688
_shelx_shelxl_version_number 2014/7
_shelx_space_group_comment
;
The symmetry employed for this shelxl refinement is uniquely defined
by the following loop, which should always be used as a source of
symmetry information in preference to the above space-group names.
They are only intended as comments.
;
_shelx_estimated_absorpt_t_max 0.901
_shelx_estimated_absorpt_t_min 0.901
_reflns_odcompleteness_completeness 99.51
_reflns_odcompleteness_iscentric 1
_reflns_odcompleteness_theta 66.97
_olex2_refinement_description
;
1. Fixed Uiso
 At 1.2 times of:
  All C(H) groups
 At 1.5 times of:
  All C(H,H,H) groups
2.a Ternary CH refined with riding coordinates:
 C00C(H00C)
2.b Aromatic/amide H refined with riding coordinates:
 C009(H009), C00F(H00F), C00I(H00I), C00K(H00K), C00M(H00M), C00N(H00N),
 C00O(H00O), C00P(H00P)
2.c Idealised Me refined as rotating group:
 C00Q(H00A,H00B,H00D)
;
_olex2_submission_original_sample_id 261
_olex2_submission_special_instructions 'No special instructions were received'
_oxdiff_exptl_absorpt_empirical_details
;
Empirical correction (ABSPACK) includes:
- Absorption correction using spherical harmonics
- Frame scaling
;
_oxdiff_exptl_absorpt_empirical_full_max 1.322
_oxdiff_exptl_absorpt_empirical_full_min 0.852

loop_
_space_group_symop_operation_xyz
'x, y, z'
'-x, y, -z+1/2'
'x+1/2, y+1/2, z'
'-x+1/2, y+1/2, -z+1/2'
'-x, -y, -z'
'x, -y, z-1/2'
'-x+1/2, -y+1/2, -z'
'x+1/2, -y+1/2, z-1/2'

loop_
_atom_site_label
_atom_site_type_symbol
_atom_site_fract_x
_atom_site_fract_y
_atom_site_fract_z
_atom_site_U_iso_or_equiv
_atom_site_adp_type
_atom_site_occupancy
_atom_site_site_symmetry_order
_atom_site_calc_flag
_atom_site_refinement_flags_posn
O001 O 0.75395(7) 0.49821(14) 0.39059(11) 0.0694(4) Uani 1 1 d .
O002 O 0.78841(8) 0.43552(15) 0.25818(12) 0.0779(5) Uani 1 1 d .
N003 N 0.65136(9) 0.44545(16) 0.14933(11) 0.0624(4) Uani 1 1 d .
O004 O 0.69289(12) 0.61436(17) 0.10042(12) 0.0942(6) Uani 1 1 d .
F005 F 0.50171(14) 0.85763(17) 0.48084(13) 0.1294(8) Uani 1 1 d .
F006 F 0.58480(13) 0.92214(15) 0.4078(2) 0.1461(9) Uani 1 1 d .
C007 C 0.63153(9) 0.60372(16) 0.30942(12) 0.0511(4) Uani 1 1 d .
C008 C 0.58727(9) 0.51185(17) 0.32935(12) 0.0528(4) Uani 1 1 d .
C009 C 0.61296(10) 0.71365(17) 0.33265(13) 0.0570(5) Uani 1 1 d .
H009 H 0.6424 0.7743 0.3182 0.068 Uiso 1 1 calc R
F00A F 0.48094(15) 0.8955(2) 0.34631(15) 0.1539(11) Uani 1 1 d .
C00B C 0.60128(10) 0.39505(17) 0.29892(14) 0.0573(5) Uani 1 1 d .
C00C C 0.69954(10) 0.58385(17) 0.25976(14) 0.0571(5) Uani 1 1 d .
H00C H 0.7255 0.6565 0.2596 0.068 Uiso 1 1 calc R
C00D C 0.62825(9) 0.37095(18) 0.21523(14) 0.0570(5) Uani 1 1 d .
C00E C 0.75187(10) 0.49583(18) 0.30168(15) 0.0593(5) Uani 1 1 d .
C00F C 0.52526(10) 0.5340(2) 0.37594(14) 0.0613(5) Uani 1 1 d .
H00F H 0.4959 0.4737 0.3915 0.074 Uiso 1 1 calc R
C00G C 0.55048(11) 0.73363(19) 0.37753(13) 0.0604(5) Uani 1 1 d .
C00H C 0.68144(12) 0.5527(2) 0.16261(15) 0.0656(5) Uani 1 1 d .
C00I C 0.50693(10) 0.6429(2) 0.39909(14) 0.0632(5) Uani 1 1 d .
H00I H 0.4652 0.6559 0.4293 0.076 Uiso 1 1 calc R
C00J C 0.62866(11) 0.2603(2) 0.17933(17) 0.0679(6) Uani 1 1 d .
C00K C 0.58166(13) 0.3007(2) 0.34853(18) 0.0746(6) Uani 1 1 d .
H00K H 0.5659 0.3119 0.4060 0.090 Uiso 1 1 calc R
C00L C 0.52950(14) 0.8509(2) 0.40213(18) 0.0776(7) Uani 1 1 d .
C00M C 0.66471(14) 0.3802(3) 0.07278(16) 0.0782(7) Uani 1 1 d .
H00M H 0.6797 0.4092 0.0188 0.094 Uiso 1 1 calc R
C00N C 0.60642(13) 0.1701(2) 0.2306(2) 0.0824(7) Uani 1 1 d .
H00N H 0.6061 0.0963 0.2078 0.099 Uiso 1 1 calc R
C00O C 0.65260(14) 0.2709(3) 0.08948(19) 0.0828(7) Uani 1 1 d .
H00O H 0.6586 0.2111 0.0497 0.099 Uiso 1 1 calc R
C00P C 0.58479(14) 0.1911(2) 0.3154(2) 0.0854(7) Uani 1 1 d .
H00P H 0.5720 0.1305 0.3514 0.102 Uiso 1 1 calc R
C00Q C 0.80154(15) 0.4156(3) 0.4361(2) 0.0933(9) Uani 1 1 d .
H00A H 0.8502 0.4279 0.4194 0.140 Uiso 1 1 calc GR
H00B H 0.7865 0.3401 0.4189 0.140 Uiso 1 1 calc GR
H00D H 0.7994 0.4242 0.5000 0.140 Uiso 1 1 calc GR

loop_
_atom_site_aniso_label
_atom_site_aniso_U_11
_atom_site_aniso_U_22
_atom_site_aniso_U_33
_atom_site_aniso_U_23
_atom_site_aniso_U_13
_atom_site_aniso_U_12
O001 0.0558(8) 0.0812(10) 0.0721(9) 0.0021(8) 0.0104(6) 0.0105(7)
O002 0.0553(8) 0.0882(11) 0.0918(11) -0.0164(9) 0.0172(7) 0.0134(7)
N003 0.0610(9) 0.0716(11) 0.0553(9) -0.0044(8) 0.0091(7) 0.0064(8)
O004 0.1300(16) 0.0863(13) 0.0704(10) 0.0143(9) 0.0396(10) 0.0050(11)
F005 0.195(2) 0.0926(12) 0.1072(13) -0.0108(10) 0.0682(14) 0.0344(13)
F006 0.1273(16) 0.0643(10) 0.253(3) -0.0274(13) 0.0651(17) 0.0042(10)
C007 0.0443(8) 0.0574(10) 0.0522(9) 0.0007(8) 0.0089(7) 0.0002(7)
C008 0.0454(9) 0.0614(11) 0.0521(9) -0.0007(8) 0.0064(7) -0.0026(7)
C009 0.0543(10) 0.0572(11) 0.0605(11) 0.0047(9) 0.0107(8) 0.0024(8)
F00A 0.189(2) 0.1386(18) 0.1300(16) -0.0052(13) -0.0272(15) 0.1034(18)
C00B 0.0468(9) 0.0597(11) 0.0657(11) -0.0008(9) 0.0066(8) -0.0046(8)
C00C 0.0502(9) 0.0568(11) 0.0660(11) -0.0006(9) 0.0191(8) -0.0034(8)
C00D 0.0441(9) 0.0611(11) 0.0655(11) -0.0047(9) 0.0005(8) 0.0013(8)
C00E 0.0422(9) 0.0640(12) 0.0730(12) -0.0046(10) 0.0140(8) -0.0050(8)
C00F 0.0474(9) 0.0738(13) 0.0640(11) -0.0018(10) 0.0135(8) -0.0082(9)
C00G 0.0565(10) 0.0676(12) 0.0575(10) 0.0008(9) 0.0074(8) 0.0117(9)
C00H 0.0656(12) 0.0689(13) 0.0646(12) 0.0027(10) 0.0233(9) 0.0074(10)
C00I 0.0477(9) 0.0815(14) 0.0617(11) -0.0043(10) 0.0149(8) 0.0038(9)
C00J 0.0504(10) 0.0664(13) 0.0860(15) -0.0168(11) -0.0042(9) 0.0033(9)
C00K 0.0708(13) 0.0657(13) 0.0889(16) 0.0046(12) 0.0190(12) -0.0117(10)
C00L 0.0768(14) 0.0727(15) 0.0849(16) 0.0054(12) 0.0192(12) 0.0216(12)
C00M 0.0779(14) 0.0976(19) 0.0593(12) -0.0156(12) 0.0056(10) 0.0145(13)
C00N 0.0610(12) 0.0588(13) 0.127(2) -0.0169(14) 0.0013(13) -0.0017(10)
C00O 0.0744(14) 0.0906(19) 0.0827(16) -0.0319(14) 0.0000(12) 0.0097(13)
C00P 0.0785(15) 0.0611(14) 0.117(2) 0.0075(14) 0.0145(14) -0.0101(11)
C00Q 0.0740(15) 0.114(2) 0.0926(18) 0.0204(17) 0.0081(13) 0.0271(15)

loop_
_atom_type_symbol
_atom_type_description
_atom_type_scat_dispersion_real
_atom_type_scat_dispersion_imag
_atom_type_scat_source
C C 0.0181 0.0091 'International Tables Vol C Tables 4.2.6.8 and 6.1.1.4'
H H 0.0000 0.0000 'International Tables Vol C Tables 4.2.6.8 and 6.1.1.4'
F F 0.0727 0.0534 'International Tables Vol C Tables 4.2.6.8 and 6.1.1.4'
N N 0.0311 0.0180 'International Tables Vol C Tables 4.2.6.8 and 6.1.1.4'
O O 0.0492 0.0322 'International Tables Vol C Tables 4.2.6.8 and 6.1.1.4'

loop_
_geom_angle_atom_site_label_1
_geom_angle_atom_site_label_2
_geom_angle_atom_site_label_3
_geom_angle
C00E O001 C00Q 115.76(18)
C00D N003 C00M 107.6(2)
C00H N003 C00D 127.17(18)
C00H N003 C00M 121.4(2)
C008 C007 C00C 119.98(17)
C009 C007 C008 120.59(16)
C009 C007 C00C 119.41(17)
C007 C008 C00B 122.52(16)
C007 C008 C00F 118.06(18)
C00F C008 C00B 119.33(18)
C007 C009 H009 119.9
C007 C009 C00G 120.22(19)
C00G C009 H009 119.9
C00D C00B C008 122.78(18)
C00K C00B C008 121.46(19)
C00K C00B C00D 115.5(2)
C007 C00C H00C 106.9
C007 C00C C00E 115.57(16)
C00E C00C H00C 106.9
C00H C00C C007 111.06(16)
C00H C00C H00C 106.9
C00H C00C C00E 109.16(17)
N003 C00D C00J 107.61(19)
C00B C00D N003 129.63(19)
C00B C00D C00J 122.4(2)
O001 C00E C00C 112.10(17)
O002 C00E O001 124.7(2)
O002 C00E C00C 123.1(2)
C008 C00F H00F 119.3
C00I C00F C008 121.30(19)
C00I C00F H00F 119.3
C009 C00G C00L 120.9(2)
C00I C00G C009 119.63(19)
C00I C00G C00L 119.49(19)
N003 C00H C00C 114.95(18)
O004 C00H N003 121.6(2)
O004 C00H C00C 123.4(2)
C00F C00I C00G 120.15(18)
C00F C00I H00I 119.9
C00G C00I H00I 119.9
C00D C00J C00O 106.4(2)
C00N C00J C00D 119.4(2)
C00N C00J C00O 134.2(2)
C00B C00K H00K 118.8
C00P C00K C00B 122.3(2)
C00P C00K H00K 118.8
F005 C00L F006 104.3(3)
F005 C00L C00G 113.5(2)
F006 C00L C00G 113.0(2)
F00A C00L F005 104.7(2)
F00A C00L F006 107.0(3)
F00A C00L C00G 113.4(2)
N003 C00M H00M 125.2
C00O C00M N003 109.5(2)
C00O C00M H00M 125.2
C00J C00N H00N 120.5
C00P C00N C00J 118.9(2)
C00P C00N H00N 120.5
C00J C00O H00O 125.6
C00M C00O C00J 108.8(2)
C00M C00O H00O 125.6
C00K C00P H00P 119.4
C00N C00P C00K 121.2(3)
C00N C00P H00P 119.4
O001 C00Q H00A 109.5
O001 C00Q H00B 109.5
O001 C00Q H00D 109.5
H00A C00Q H00B 109.5
H00A C00Q H00D 109.5
H00B C00Q H00D 109.5

loop_
_geom_bond_atom_site_label_1
_geom_bond_atom_site_label_2
_geom_bond_distance
O001 C00E 1.323(3)
O001 C00Q 1.453(3)
O002 C00E 1.196(2)
N003 C00D 1.400(3)
N003 C00H 1.387(3)
N003 C00M 1.407(3)
O004 C00H 1.205(3)
F005 C00L 1.310(3)
F006 C00L 1.323(3)
C007 C008 1.398(3)
C007 C009 1.385(3)
C007 C00C 1.516(2)
C008 C00B 1.473(3)
C008 C00F 1.401(3)
C009 H009 0.9300
C009 C00G 1.391(3)
F00A C00L 1.300(3)
C00B C00D 1.399(3)
C00B C00K 1.392(3)
C00C H00C 0.9800
C00C C00E 1.527(3)
C00C C00H 1.512(3)
C00D C00J 1.406(3)
C00F H00F 0.9300
C00F C00I 1.373(3)
C00G C00I 1.386(3)
C00G C00L 1.483(3)
C00I H00I 0.9300
C00J C00N 1.383(4)
C00J C00O 1.440(4)
C00K H00K 0.9300
C00K C00P 1.381(4)
C00M H00M 0.9300
C00M C00O 1.330(4)
C00N H00N 0.9300
C00N C00P 1.371(4)
C00O H00O 0.9300
C00P H00P 0.9300
C00Q H00A 0.9600
C00Q H00B 0.9600
C00Q H00D 0.9600
